data_7205327
loop_
_publ_author_name
'Phan, Ngoc Hien'
'Halasz, Ivan'
'Opahle, Ingo'
'Alig, Edith'
'Fink, Lothar'
'Bats, Jan W.'
'Cong, Pham Thanh'
'Lerner, Hans-Wolfram'
'Sarkar, Biprajit'
'Wolf, Bernd'
'Jeschke, Harald O.'
'Lang, Michael'
'Valent\'i, Roser'
'Dinnebier, Robert'
'Wagner, Matthias'

_publ_section_title
;
 Thermally induced crystal-to-crystal transformations accompanied by
 changes in the magnetic properties of a CuII-p-hydroquinonate polymer
;
_journal_issue 2
_journal_name_full CrystEngComm
_journal_page_first 391
_journal_paper_doi 10.1039/c0ce00367k
_journal_volume 13
_journal_year 2011
_chemical_formula_moiety 'C28 H34 Cu2 N6 O4, 2(C F3 S O3)'
_chemical_formula_sum 'C30 H34 Cu2 F6 N6 O10 S2'
_chemical_formula_weight 943.83
_chemical_name_systematic
;
?
;
_space_group_IT_number 4
_symmetry_cell_setting monoclinic
_symmetry_space_group_name_Hall 'P 2yb'
_symmetry_space_group_name_H-M 'P 1 21 1'
_atom_sites_solution_hydrogens geom
_atom_sites_solution_primary direct
_atom_sites_solution_secondary difmap
_audit_creation_method SHELXL-97
_cell_angle_alpha 90.00
_cell_angle_beta 97.82(3)
_cell_angle_gamma 90.00
_cell_formula_units_Z 2
_cell_length_a 7.8327(16)
_cell_length_b 19.556(4)
_cell_length_c 12.624(3)
_cell_measurement_reflns_used 126
_cell_measurement_temperature 164(2)
_cell_measurement_theta_max 23
_cell_measurement_theta_min 3
_cell_volume 1915.7(7)
_computing_cell_refinement 'SMART (Siemens, 1995)'
_computing_data_collection 'SMART (Siemens, 1995)'
_computing_data_reduction 'SAINT (Siemens, 1995)'
_computing_publication_material 'SHELXL-97 (Sheldrick, 1997)'
_computing_structure_refinement 'SHELXL-97 (Sheldrick, 1997)'
_computing_structure_solution 'SHELXS-97 (Sheldrick, 1997)'
_diffrn_ambient_temperature 164(2)
_diffrn_measured_fraction_theta_full 0.990
_diffrn_measured_fraction_theta_max 0.950
_diffrn_measurement_device_type SIEMENS_SMART_CCD
_diffrn_measurement_method \w
_diffrn_radiation_monochromator graphite
_diffrn_radiation_source 'normal-focus sealed tube'
_diffrn_radiation_type MoK\a
_diffrn_radiation_wavelength 0.71073
_diffrn_reflns_av_R_equivalents 0.1415
_diffrn_reflns_av_sigmaI/netI 0.1962
_diffrn_reflns_limit_h_max 10
_diffrn_reflns_limit_h_min -9
_diffrn_reflns_limit_k_max 24
_diffrn_reflns_limit_k_min -24
_diffrn_reflns_limit_l_max 15
_diffrn_reflns_limit_l_min -15
_diffrn_reflns_number 23637
_diffrn_reflns_theta_full 25.75
_diffrn_reflns_theta_max 26.59
_diffrn_reflns_theta_min 1.63
_diffrn_standards_decay_% 0.0
_diffrn_standards_interval_time 1200
_diffrn_standards_number 221
_exptl_absorpt_coefficient_mu 1.309
_exptl_absorpt_correction_T_max 0.71
_exptl_absorpt_correction_T_min 0.33
_exptl_absorpt_correction_type multi-scan
_exptl_absorpt_process_details 'SADABS (Sheldrick, 2000)'
_exptl_crystal_colour black
_exptl_crystal_density_diffrn 1.636
_exptl_crystal_density_method 'not measured'
_exptl_crystal_description rod
_exptl_crystal_F_000 960
_exptl_crystal_size_max 0.75
_exptl_crystal_size_mid 0.34
_exptl_crystal_size_min 0.26
_refine_diff_density_max 1.058
_refine_diff_density_min -1.100
_refine_diff_density_rms 0.130
_refine_ls_abs_structure_details 'Flack H D (1983), Acta Cryst. A39, 876-881'
_refine_ls_abs_structure_Flack 0.49(3)
_refine_ls_extinction_method none
_refine_ls_goodness_of_fit_ref 0.998
_refine_ls_hydrogen_treatment constr
_refine_ls_matrix_type full
_refine_ls_number_parameters 509
_refine_ls_number_reflns 7380
_refine_ls_number_restraints 37
_refine_ls_restrained_S_all 1.000
_refine_ls_R_factor_all 0.1413
_refine_ls_R_factor_gt 0.0783
_refine_ls_shift/su_max 0.019
_refine_ls_shift/su_mean 0.003
_refine_ls_structure_factor_coef Fsqd
_refine_ls_weighting_details 'calc w=1/[\s^2^(Fo^2^)+(0.055P)^2^] where P=(Fo^2^+2Fc^2^)/3'
_refine_ls_weighting_scheme calc
_refine_ls_wR_factor_gt 0.1564
_refine_ls_wR_factor_ref 0.1743
_reflns_number_gt 4256
_reflns_number_total 7380
_reflns_threshold_expression I>2sigma(I)
_cod_data_source_file C0CE00367K.TXT
_cod_data_source_block 2
_cod_original_sg_symbol_H-M 'P 21'
_cod_database_code 7205327

loop_
_symmetry_equiv_pos_as_xyz
'x, y, z'
'-x, y+1/2, -z'

loop_
_atom_site_label
_atom_site_type_symbol
_atom_site_fract_x
_atom_site_fract_y
_atom_site_fract_z
_atom_site_U_iso_or_equiv
_atom_site_adp_type
_atom_site_occupancy
_atom_site_symmetry_multiplicity
_atom_site_calc_flag
_atom_site_refinement_flags
_atom_site_disorder_assembly
_atom_site_disorder_group
S1 S 0.5691(5) 0.32613(18) 0.1275(3) 0.0542(9) Uani 1 1 d . . .
O5 O 0.6310(11) 0.3354(5) 0.0262(7) 0.074(3) Uani 1 1 d . . .
F2 F 0.8873(10) 0.3026(6) 0.2173(8) 0.110(3) Uani 1 1 d . . .
F1 F 0.6930(11) 0.2610(7) 0.3022(8) 0.132(5) Uani 1 1 d . . .
O6 O 0.4177(12) 0.2817(5) 0.1251(8) 0.075(3) Uani 1 1 d . . .
F3 F 0.7526(13) 0.2167(5) 0.1565(12) 0.132(5) Uani 1 1 d . . .
C29 C 0.726(2) 0.2748(9) 0.2048(12) 0.072(5) Uani 1 1 d . . .
O7 O 0.5683(16) 0.3858(5) 0.1881(9) 0.098(4) Uani 1 1 d . . .
S2 S 0.2764(5) 0.6280(2) 0.3363(3) 0.0679(11) Uani 1 1 d . . .
O8 O 0.2608(12) 0.6307(5) 0.4462(7) 0.077(3) Uani 1 1 d . . .
F4 F 0.3590(12) 0.7243(5) 0.2103(8) 0.103(3) Uani 1 1 d . . .
F5 F 0.5086(15) 0.7188(8) 0.3695(10) 0.167(7) Uani 1 1 d . . .
F6 F 0.2527(17) 0.7593(6) 0.3472(9) 0.134(4) Uani 1 1 d . . .
O9 O 0.419(2) 0.5839(8) 0.3128(13) 0.168(8) Uani 1 1 d . . .
C30 C 0.352(2) 0.7084(11) 0.3216(17) 0.096(7) Uani 1 1 d . . .
O10 O 0.129(2) 0.6234(10) 0.2590(11) 0.199(9) Uani 1 1 d . . .
Cu1 Cu 0.95289(14) 0.45050(6) 0.64413(10) 0.0258(4) Uani 1 1 d . . .
N4 N -0.1620(10) 0.5678(4) 0.9594(6) 0.021(2) Uani 1 1 d . . .
O1 O 0.8229(7) 0.4664(3) 0.7612(5) 0.0205(18) Uani 1 1 d . . .
N2 N 1.1118(10) 0.4287(4) 0.5322(6) 0.025(2) Uani 1 1 d . . .
C26 C -0.0568(13) 0.6523(6) 0.6783(9) 0.029(3) Uani 1 1 d . . .
H26A H 0.0529 0.6390 0.6612 0.035 Uiso 1 1 calc R . .
C23 C 1.0069(14) 0.3436(6) 0.8059(11) 0.043(3) Uani 1 1 d . . .
H23A H 0.9041 0.3610 0.8279 0.051 Uiso 1 1 calc R . .
N1 N 0.7988(10) 0.5122(4) 0.5499(7) 0.024(2) Uani 1 1 d U . .
N3 N 0.1641(10) 0.4952(4) 0.9485(7) 0.027(2) Uani 1 1 d U . .
C8 C 0.8584(13) 0.5372(7) 0.4492(9) 0.043(3) Uani 1 1 d . . .
H8A H 0.9576 0.5684 0.4672 0.051 Uiso 1 1 calc R . .
H8B H 0.7644 0.5631 0.4067 0.051 Uiso 1 1 calc R . .
C16 C 0.1229(13) 0.4804(7) 1.0553(11) 0.054(4) Uani 1 1 d . . .
H16A H 0.1494 0.5211 1.1014 0.065 Uiso 1 1 calc R . .
H16B H 0.1961 0.4422 1.0866 0.065 Uiso 1 1 calc R . .
C1 C 0.6519(11) 0.4804(5) 0.7515(8) 0.017(2) Uani 1 1 d U . .
C7 C 0.6498(11) 0.5352(5) 0.5690(8) 0.025(3) Uani 1 1 d . . .
H7A H 0.5898 0.5656 0.5183 0.029 Uiso 1 1 calc R . .
O4 O -0.1062(8) 0.6263(4) 0.7597(6) 0.0321(19) Uani 1 1 d . . .
O2 O 1.0571(9) 0.3707(4) 0.7260(6) 0.043(2) Uani 1 1 d . . .
C6 C 0.5615(10) 0.4632(5) 0.8339(7) 0.017(2) Uani 1 1 d U . .
H6A H 0.6165 0.4371 0.8923 0.021 Uiso 1 1 calc R . .
C15 C 0.3119(11) 0.4719(5) 0.9269(8) 0.022(3) Uani 1 1 d . . .
H15A H 0.3753 0.4441 0.9801 0.027 Uiso 1 1 calc R . .
C4 C 0.3044(11) 0.5187(5) 0.7468(8) 0.018(2) Uani 1 1 d U . .
N6 N -0.1437(11) 0.6956(5) 0.6164(8) 0.043(3) Uani 1 1 d . . .
C22 C -0.2772(13) 0.6168(7) 0.9399(9) 0.040(3) Uani 1 1 d . . .
H22A H -0.2720 0.6459 0.8801 0.048 Uiso 1 1 calc R . .
C2 C 0.5680(11) 0.5175(5) 0.6633(7) 0.015(2) Uani 1 1 d U . .
C5 C 0.3882(10) 0.4837(5) 0.8329(8) 0.018(2) Uani 1 1 d . . .
N5 N 1.0821(13) 0.2945(5) 0.8608(9) 0.054(3) Uani 1 1 d . . .
C20 C -0.4219(14) 0.5842(6) 1.0863(10) 0.045(3) Uani 1 1 d . . .
H20A H -0.5103 0.5909 1.1298 0.054 Uiso 1 1 calc R . .
C3 C 0.3949(10) 0.5368(5) 0.6604(7) 0.021(2) Uani 1 1 d . . .
H3A H 0.3386 0.5618 0.6012 0.026 Uiso 1 1 calc R . .
C10 C 1.0830(12) 0.4449(7) 0.4288(8) 0.040(3) Uani 1 1 d . . .
C21 C -0.4075(13) 0.6276(6) 1.0043(9) 0.035(3) Uani 1 1 d . . .
H21A H -0.4847 0.6650 0.9905 0.042 Uiso 1 1 calc R . .
C12 C 1.3655(16) 0.4040(7) 0.4018(13) 0.058(4) Uani 1 1 d . . .
H12A H 1.4541 0.3974 0.3584 0.069 Uiso 1 1 calc R . .
C13 C 1.3882(14) 0.3836(6) 0.5062(11) 0.040(3) Uani 1 1 d . . .
H13A H 1.4906 0.3605 0.5352 0.048 Uiso 1 1 calc R . .
C18 C -0.1793(15) 0.5218(6) 1.0363(10) 0.043(3) Uani 1 1 d . . .
C19 C -0.3106(13) 0.5313(6) 1.1063(9) 0.047(3) Uani 1 1 d . . .
H19A H -0.3181 0.5012 1.1645 0.056 Uiso 1 1 calc R . .
C14 C 1.2617(14) 0.3968(6) 0.5691(10) 0.039(3) Uani 1 1 d . . .
H14A H 1.2804 0.3830 0.6418 0.047 Uiso 1 1 calc R . .
C27 C -0.3224(16) 0.7190(8) 0.6384(13) 0.070(5) Uani 1 1 d . . .
H27A H -0.3811 0.6809 0.6688 0.105 Uiso 1 1 calc R . .
H27B H -0.3903 0.7338 0.5714 0.105 Uiso 1 1 calc R . .
H27C H -0.3099 0.7571 0.6892 0.105 Uiso 1 1 calc R . .
C28 C -0.0754(17) 0.7293(7) 0.5258(11) 0.061(4) Uani 1 1 d . . .
H28A H -0.0751 0.7790 0.5360 0.092 Uiso 1 1 calc R . .
H28B H -0.1483 0.7177 0.4588 0.092 Uiso 1 1 calc R . .
H28C H 0.0425 0.7135 0.5225 0.092 Uiso 1 1 calc R . .
C25 C 1.0130(18) 0.2620(8) 0.9527(11) 0.074(5) Uani 1 1 d . . .
H25A H 1.0878 0.2731 1.0191 0.111 Uiso 1 1 calc R . .
H25B H 1.0092 0.2122 0.9429 0.111 Uiso 1 1 calc R . .
H25C H 0.8965 0.2791 0.9566 0.111 Uiso 1 1 calc R . .
C9 C 0.9111(14) 0.4780(7) 0.3838(9) 0.052(3) Uani 1 1 d . . .
H9A H 0.9192 0.4944 0.3104 0.063 Uiso 1 1 calc R . .
H9B H 0.8198 0.4427 0.3787 0.063 Uiso 1 1 calc R . .
C17 C -0.0633(12) 0.4616(6) 1.0537(8) 0.040(3) Uani 1 1 d . . .
H17A H -0.0962 0.4279 0.9961 0.048 Uiso 1 1 calc R . .
H17B H -0.0787 0.4398 1.1225 0.048 Uiso 1 1 calc R . .
C11 C 1.2075(16) 0.4352(6) 0.3591(11) 0.061(4) Uani 1 1 d . . .
H11A H 1.1862 0.4491 0.2864 0.073 Uiso 1 1 calc R . .
C24 C 1.2490(17) 0.2679(8) 0.8354(13) 0.093(7) Uani 1 1 d . . .
H24A H 1.2851 0.2944 0.7764 0.140 Uiso 1 1 calc R . .
H24B H 1.2361 0.2197 0.8146 0.140 Uiso 1 1 calc R . .
H24C H 1.3362 0.2721 0.8985 0.140 Uiso 1 1 calc R . .
Cu2 Cu 0.00460(14) 0.54938(6) 0.84928(10) 0.0252(3) Uani 1 1 d . . .
O3 O 0.1354(7) 0.5331(3) 0.7337(5) 0.0244(18) Uani 1 1 d . . .

loop_
_atom_site_aniso_label
_atom_site_aniso_U_11
_atom_site_aniso_U_22
_atom_site_aniso_U_33
_atom_site_aniso_U_23
_atom_site_aniso_U_13
_atom_site_aniso_U_12
S1 0.062(2) 0.048(2) 0.056(2) 0.0157(18) 0.0227(17) 0.0107(17)
O5 0.066(6) 0.127(9) 0.036(5) 0.017(5) 0.033(5) 0.047(6)
F2 0.048(5) 0.165(10) 0.114(8) 0.047(7) 0.002(5) -0.020(6)
F1 0.071(6) 0.232(13) 0.091(8) 0.098(9) 0.000(5) -0.039(7)
O6 0.055(6) 0.077(7) 0.100(8) 0.016(6) 0.031(5) -0.023(5)
F3 0.094(8) 0.071(7) 0.219(14) 0.029(8) -0.025(8) 0.014(6)
C29 0.079(11) 0.085(13) 0.047(10) 0.023(9) -0.007(8) -0.034(10)
O7 0.155(11) 0.048(7) 0.110(9) -0.019(6) 0.085(8) -0.010(6)
S2 0.089(3) 0.072(3) 0.049(2) 0.014(2) 0.032(2) 0.000(2)
O8 0.088(7) 0.110(8) 0.037(6) 0.032(5) 0.020(5) 0.035(6)
F4 0.101(7) 0.125(9) 0.090(7) 0.047(6) 0.031(6) -0.012(6)
F5 0.093(8) 0.233(17) 0.160(12) 0.058(11) -0.037(8) -0.075(9)
F6 0.204(13) 0.091(8) 0.121(9) 0.035(7) 0.078(9) 0.037(8)
O9 0.223(17) 0.141(14) 0.174(15) 0.033(11) 0.151(14) 0.071(12)
C30 0.061(11) 0.114(16) 0.121(18) -0.057(14) 0.040(11) -0.021(11)
O10 0.176(14) 0.29(2) 0.104(10) 0.109(12) -0.091(11) -0.142(15)
Cu1 0.0143(6) 0.0350(8) 0.0305(8) 0.0002(7) 0.0117(5) 0.0022(6)
N4 0.022(4) 0.028(6) 0.012(5) -0.006(4) 0.002(3) -0.008(4)
O1 0.014(3) 0.033(5) 0.017(4) 0.009(3) 0.008(3) 0.008(3)
N2 0.026(5) 0.032(6) 0.019(5) -0.010(4) 0.006(4) -0.002(4)
C26 0.025(4) 0.030(4) 0.027(4) -0.001(3) 0.013(3) 0.003(3)
C23 0.030(6) 0.025(7) 0.076(10) 0.022(7) 0.014(6) 0.021(5)
N1 0.018(3) 0.034(4) 0.025(3) 0.000(3) 0.014(3) 0.000(3)
N3 0.027(3) 0.039(4) 0.019(3) -0.002(3) 0.013(3) -0.005(3)
C8 0.043(6) 0.061(9) 0.032(7) 0.027(6) 0.032(5) 0.021(6)
C16 0.021(6) 0.079(10) 0.065(9) 0.030(7) 0.020(6) 0.017(6)
C1 0.013(3) 0.019(4) 0.018(4) -0.008(3) -0.003(3) 0.000(3)
C7 0.016(5) 0.023(7) 0.033(6) 0.007(5) -0.002(4) 0.001(4)
O4 0.029(4) 0.031(5) 0.039(5) -0.001(4) 0.017(4) 0.005(3)
O2 0.036(5) 0.054(6) 0.045(5) 0.019(5) 0.029(4) 0.018(4)
C6 0.016(3) 0.016(4) 0.020(4) 0.009(3) 0.001(3) 0.000(3)
C15 0.016(5) 0.037(7) 0.013(6) 0.009(5) 0.003(4) 0.008(4)
C4 0.013(3) 0.021(4) 0.023(4) 0.000(3) 0.010(3) 0.001(3)
N6 0.027(5) 0.052(6) 0.053(7) 0.014(5) 0.017(5) 0.020(5)
C22 0.040(7) 0.054(8) 0.028(7) -0.021(6) 0.011(5) 0.002(6)
C2 0.011(3) 0.020(4) 0.015(4) 0.003(3) 0.007(3) -0.001(3)
C5 0.008(4) 0.026(5) 0.018(5) -0.001(4) -0.004(4) -0.001(4)
N5 0.062(7) 0.048(7) 0.059(7) 0.030(6) 0.036(6) 0.031(6)
C20 0.038(7) 0.060(8) 0.044(8) 0.008(7) 0.031(6) 0.015(6)
C3 0.016(4) 0.033(7) 0.016(5) 0.014(5) 0.000(4) 0.008(4)
C10 0.037(6) 0.060(8) 0.024(6) -0.007(6) 0.010(5) 0.007(6)
C21 0.032(6) 0.039(7) 0.034(7) -0.015(6) 0.005(5) 0.005(5)
C12 0.039(8) 0.061(9) 0.082(12) -0.012(8) 0.039(7) 0.002(7)
C13 0.032(6) 0.034(7) 0.062(9) -0.009(7) 0.034(6) 0.004(5)
C18 0.051(7) 0.034(7) 0.050(8) 0.011(6) 0.025(6) 0.015(5)
C19 0.037(7) 0.064(10) 0.042(7) -0.002(6) 0.017(5) -0.004(6)
C14 0.043(7) 0.033(7) 0.044(8) 0.001(6) 0.017(6) -0.004(6)
C27 0.044(8) 0.082(11) 0.092(12) 0.023(9) 0.033(8) 0.023(7)
C28 0.070(9) 0.056(9) 0.070(10) 0.023(8) 0.052(8) 0.012(7)
C25 0.075(10) 0.094(12) 0.062(10) 0.051(9) 0.044(8) 0.054(9)
C9 0.044(7) 0.087(10) 0.026(7) 0.002(6) 0.002(5) 0.008(6)
C17 0.038(6) 0.049(8) 0.035(6) 0.000(6) 0.016(5) -0.013(6)
C11 0.066(9) 0.064(10) 0.062(9) 0.017(7) 0.046(7) 0.000(8)
C24 0.073(10) 0.110(13) 0.113(14) 0.084(11) 0.068(10) 0.078(10)
Cu2 0.0108(5) 0.0349(8) 0.0323(8) 0.0001(7) 0.0115(5) 0.0021(6)
O3 0.019(3) 0.028(5) 0.025(4) 0.008(3) 0.001(3) 0.003(3)

loop_
_atom_type_symbol
_atom_type_description
_atom_type_scat_dispersion_real
_atom_type_scat_dispersion_imag
_atom_type_scat_source
C C 0.0033 0.0016 'International Tables Vol C Tables 4.2.6.8 and 6.1.1.4'
H H 0.0000 0.0000 'International Tables Vol C Tables 4.2.6.8 and 6.1.1.4'
N N 0.0061 0.0033 'International Tables Vol C Tables 4.2.6.8 and 6.1.1.4'
O O 0.0106 0.0060 'International Tables Vol C Tables 4.2.6.8 and 6.1.1.4'
F F 0.0171 0.0103 'International Tables Vol C Tables 4.2.6.8 and 6.1.1.4'
S S 0.1246 0.1234 'International Tables Vol C Tables 4.2.6.8 and 6.1.1.4'
Cu Cu 0.3201 1.2651 'International Tables Vol C Tables 4.2.6.8 and 6.1.1.4'

loop_
_geom_angle_atom_site_label_1
_geom_angle_atom_site_label_2
_geom_angle_atom_site_label_3
_geom_angle
_geom_angle_site_symmetry_1
_geom_angle_site_symmetry_3
_geom_angle_publ_flag
O7 S1 O5 114.2(6) . . ?
O7 S1 O6 116.3(6) . . ?
O5 S1 O6 115.1(6) . . ?
O7 S1 C29 103.0(9) . . ?
O5 S1 C29 105.6(7) . . ?
O6 S1 C29 100.0(7) . . ?
F1 C29 F3 108.5(15) . . ?
F1 C29 F2 105.6(11) . . ?
F3 C29 F2 101.2(15) . . ?
F1 C29 S1 115.0(13) . . ?
F3 C29 S1 112.0(11) . . ?
F2 C29 S1 113.5(11) . . ?
O8 S2 O10 120.7(9) . . ?
O8 S2 O9 113.0(8) . . ?
O10 S2 O9 113.3(12) . . ?
O8 S2 C30 98.7(8) . . ?
O10 S2 C30 104.4(10) . . ?
O9 S2 C30 103.5(9) . . ?
F5 C30 F6 108.4(16) . . ?
F5 C30 F4 105.1(14) . . ?
F6 C30 F4 100.1(18) . . ?
F5 C30 S2 114.4(18) . . ?
F6 C30 S2 116.0(12) . . ?
F4 C30 S2 111.4(12) . . ?
O1 Cu1 N1 91.1(3) . . ?
O1 Cu1 O2 87.2(3) . . ?
N1 Cu1 O2 164.5(3) . . ?
O1 Cu1 N2 173.5(3) . . ?
N1 Cu1 N2 95.2(3) . . ?
O2 Cu1 N2 87.1(3) . . ?
O1 Cu1 O3 82.5(3) . 1_655 ?
N1 Cu1 O3 98.7(3) . 1_655 ?
O2 Cu1 O3 96.3(3) . 1_655 ?
N2 Cu1 O3 95.1(3) . 1_655 ?
C22 N4 C18 119.2(10) . . ?
C22 N4 Cu2 118.8(7) . . ?
C18 N4 Cu2 120.4(7) . . ?
C1 O1 Cu1 125.5(6) . . ?
C1 O1 Cu2 115.6(5) . 1_655 ?
Cu1 O1 Cu2 97.2(2) . 1_655 ?
C10 N2 C14 118.0(9) . . ?
C10 N2 Cu1 126.0(7) . . ?
C14 N2 Cu1 116.0(7) . . ?
O4 C26 N6 124.7(10) . . ?
O2 C23 N5 125.6(11) . . ?
C7 N1 C8 115.8(8) . . ?
C7 N1 Cu1 125.9(7) . . ?
C8 N1 Cu1 118.3(6) . . ?
C15 N3 C16 116.0(8) . . ?
C15 N3 Cu2 124.2(7) . . ?
C16 N3 Cu2 119.8(7) . . ?
N1 C8 C9 110.8(10) . . ?
N3 C16 C17 111.9(10) . . ?
O1 C1 C6 119.0(8) . . ?
O1 C1 C2 121.5(8) . . ?
C6 C1 C2 119.2(8) . . ?
N1 C7 C2 124.7(9) . . ?
C26 O4 Cu2 127.4(7) . . ?
C23 O2 Cu1 127.0(7) . . ?
C1 C6 C5 121.0(8) . . ?
N3 C15 C5 127.2(9) . . ?
O3 C4 C5 124.0(8) . . ?
O3 C4 C3 116.0(8) . . ?
C5 C4 C3 119.7(8) . . ?
C26 N6 C28 123.1(9) . . ?
C26 N6 C27 120.5(10) . . ?
C28 N6 C27 116.3(10) . . ?
N4 C22 C21 122.3(12) . . ?
C3 C2 C1 120.2(9) . . ?
C3 C2 C7 116.2(8) . . ?
C1 C2 C7 123.5(8) . . ?
C4 C5 C6 120.2(9) . . ?
C4 C5 C15 122.2(8) . . ?
C6 C5 C15 117.4(8) . . ?
C23 N5 C24 120.1(10) . . ?
C23 N5 C25 123.6(10) . . ?
C24 N5 C25 116.4(9) . . ?
C19 C20 C21 120.1(11) . . ?
C2 C3 C4 119.5(8) . . ?
N2 C10 C11 122.7(10) . . ?
N2 C10 C9 119.2(9) . . ?
C11 C10 C9 118.1(10) . . ?
C20 C21 C22 119.4(11) . . ?
C13 C12 C11 119.0(11) . . ?
C12 C13 C14 119.5(12) . . ?
N4 C18 C19 120.2(10) . . ?
N4 C18 C17 121.1(10) . . ?
C19 C18 C17 118.7(10) . . ?
C20 C19 C18 118.3(11) . . ?
N2 C14 C13 123.2(12) . . ?
C8 C9 C10 114.3(9) . . ?
C18 C17 C16 112.4(10) . . ?
C10 C11 C12 117.4(11) . . ?
O3 Cu2 N3 92.1(3) . . ?
O3 Cu2 O4 86.0(3) . . ?
N3 Cu2 O4 163.0(3) . . ?
O3 Cu2 N4 173.0(3) . . ?
N3 Cu2 N4 94.0(3) . . ?
O4 Cu2 N4 89.1(3) . . ?
O3 Cu2 O1 82.9(3) . 1_455 ?
N3 Cu2 O1 102.9(3) . 1_455 ?
O4 Cu2 O1 93.7(2) . 1_455 ?
N4 Cu2 O1 92.4(3) . 1_455 ?
C4 O3 Cu2 124.1(6) . . ?
C4 O3 Cu1 116.2(6) . 1_455 ?
Cu2 O3 Cu1 97.3(3) . 1_455 ?

loop_
_geom_bond_atom_site_label_1
_geom_bond_atom_site_label_2
_geom_bond_distance
_geom_bond_site_symmetry_2
_geom_bond_publ_flag
S1 O7 1.396(10) . ?
S1 O5 1.438(8) . ?
S1 O6 1.468(9) . ?
S1 C29 1.772(16) . ?
F2 C29 1.366(16) . ?
F1 C29 1.317(17) . ?
F3 C29 1.321(19) . ?
S2 O8 1.410(9) . ?
S2 O10 1.409(11) . ?
S2 O9 1.472(13) . ?
S2 C30 1.70(2) . ?
F4 C30 1.45(2) . ?
F5 C30 1.305(19) . ?
F6 C30 1.331(19) . ?
Cu1 O1 1.931(6) . ?
Cu1 N1 1.984(8) . ?
Cu1 O2 1.985(8) . ?
Cu1 N2 2.051(8) . ?
Cu1 O3 2.343(7) 1_655 ?
N4 C22 1.317(13) . ?
N4 C18 1.343(13) . ?
N4 Cu2 2.063(8) . ?
O1 C1 1.356(10) . ?
O1 Cu2 2.338(7) 1_655 ?
N2 C10 1.332(12) . ?
N2 C14 1.354(14) . ?
C26 O4 1.254(12) . ?
C26 N6 1.283(13) . ?
C23 O2 1.249(13) . ?
C23 N5 1.280(14) . ?
N1 C7 1.304(11) . ?
N1 C8 1.495(12) . ?
N3 C15 1.307(11) . ?
N3 C16 1.457(14) . ?
N3 Cu2 1.956(9) . ?
C8 C9 1.512(15) . ?
C16 C17 1.502(13) . ?
C1 C6 1.378(12) . ?
C1 C2 1.413(13) . ?
C7 C2 1.468(13) . ?
O4 Cu2 2.006(7) . ?
C6 C5 1.414(12) . ?
C15 C5 1.418(13) . ?
C4 O3 1.341(10) . ?
C4 C5 1.373(13) . ?
C4 C3 1.424(12) . ?
N6 C28 1.482(15) . ?
N6 C27 1.533(14) . ?
C22 C21 1.405(14) . ?
C2 C3 1.403(12) . ?
N5 C24 1.481(14) . ?
N5 C25 1.488(14) . ?
C20 C19 1.354(15) . ?
C20 C21 1.355(16) . ?
C10 C11 1.412(14) . ?
C10 C9 1.532(14) . ?
C12 C13 1.365(18) . ?
C12 C11 1.419(17) . ?
C13 C14 1.375(14) . ?
C18 C19 1.456(14) . ?
C18 C17 1.485(15) . ?
Cu2 O3 1.920(7) . ?
Cu2 O1 2.338(7) 1_455 ?
O3 Cu1 2.343(7) 1_455 ?

loop_
_geom_torsion_atom_site_label_1
_geom_torsion_atom_site_label_2
_geom_torsion_atom_site_label_3
_geom_torsion_atom_site_label_4
_geom_torsion
_geom_torsion_site_symmetry_1
_geom_torsion_site_symmetry_2
_geom_torsion_site_symmetry_3
_geom_torsion_site_symmetry_4
_geom_torsion_publ_flag
O7 S1 C29 F1 59.3(13) . . . . ?
O5 S1 C29 F1 179.3(12) . . . . ?
O6 S1 C29 F1 -60.9(14) . . . . ?
O7 S1 C29 F3 -176.3(12) . . . . ?
O5 S1 C29 F3 -56.2(13) . . . . ?
O6 S1 C29 F3 63.6(13) . . . . ?
O7 S1 C29 F2 -62.5(14) . . . . ?
O5 S1 C29 F2 57.6(14) . . . . ?
O6 S1 C29 F2 177.4(12) . . . . ?
O8 S2 C30 F5 69.0(14) . . . . ?
O10 S2 C30 F5 -166.1(15) . . . . ?
O9 S2 C30 F5 -47.3(16) . . . . ?
O8 S2 C30 F6 -58.3(17) . . . . ?
O10 S2 C30 F6 66.6(19) . . . . ?
O9 S2 C30 F6 -174.7(17) . . . . ?
O8 S2 C30 F4 -171.9(11) . . . . ?
O10 S2 C30 F4 -47.0(15) . . . . ?
O9 S2 C30 F4 71.7(15) . . . . ?
N1 Cu1 O1 C1 30.5(7) . . . . ?
O2 Cu1 O1 C1 -134.1(7) . . . . ?
N2 Cu1 O1 C1 -162(3) . . . . ?
O3 Cu1 O1 C1 129.2(7) 1_655 . . . ?
N1 Cu1 O1 Cu2 -98.2(3) . . . 1_655 ?
O2 Cu1 O1 Cu2 97.2(3) . . . 1_655 ?
N2 Cu1 O1 Cu2 69(3) . . . 1_655 ?
O3 Cu1 O1 Cu2 0.4(3) 1_655 . . 1_655 ?
O1 Cu1 N2 C10 -177(2) . . . . ?
N1 Cu1 N2 C10 -10.2(9) . . . . ?
O2 Cu1 N2 C10 154.5(9) . . . . ?
O3 Cu1 N2 C10 -109.4(9) 1_655 . . . ?
O1 Cu1 N2 C14 0(3) . . . . ?
N1 Cu1 N2 C14 167.6(8) . . . . ?
O2 Cu1 N2 C14 -27.8(8) . . . . ?
O3 Cu1 N2 C14 68.3(7) 1_655 . . . ?
O1 Cu1 N1 C7 -13.6(8) . . . . ?
O2 Cu1 N1 C7 69.9(16) . . . . ?
N2 Cu1 N1 C7 167.9(8) . . . . ?
O3 Cu1 N1 C7 -96.2(8) 1_655 . . . ?
O1 Cu1 N1 C8 164.2(8) . . . . ?
O2 Cu1 N1 C8 -112.3(13) . . . . ?
N2 Cu1 N1 C8 -14.4(8) . . . . ?
O3 Cu1 N1 C8 81.6(8) 1_655 . . . ?
C7 N1 C8 C9 -128.9(10) . . . . ?
Cu1 N1 C8 C9 53.1(11) . . . . ?
C15 N3 C16 C17 -139.6(10) . . . . ?
Cu2 N3 C16 C17 42.2(13) . . . . ?
Cu1 O1 C1 C6 153.2(7) . . . . ?
Cu2 O1 C1 C6 -85.9(9) 1_655 . . . ?
Cu1 O1 C1 C2 -32.4(12) . . . . ?
Cu2 O1 C1 C2 88.5(9) 1_655 . . . ?
C8 N1 C7 C2 -179.7(9) . . . . ?
Cu1 N1 C7 C2 -1.8(14) . . . . ?
N6 C26 O4 Cu2 170.9(9) . . . . ?
N5 C23 O2 Cu1 -175.9(10) . . . . ?
O1 Cu1 O2 C23 13.2(10) . . . . ?
N1 Cu1 O2 C23 -70.9(17) . . . . ?
N2 Cu1 O2 C23 -169.9(10) . . . . ?
O3 Cu1 O2 C23 95.3(10) 1_655 . . . ?
O1 C1 C6 C5 172.7(8) . . . . ?
C2 C1 C6 C5 -1.8(13) . . . . ?
C16 N3 C15 C5 -174.7(10) . . . . ?
Cu2 N3 C15 C5 3.3(15) . . . . ?
O4 C26 N6 C28 175.1(11) . . . . ?
O4 C26 N6 C27 -0.5(19) . . . . ?
C18 N4 C22 C21 7.2(16) . . . . ?
Cu2 N4 C22 C21 172.7(8) . . . . ?
O1 C1 C2 C3 -173.9(8) . . . . ?
C6 C1 C2 C3 0.4(13) . . . . ?
O1 C1 C2 C7 9.0(14) . . . . ?
C6 C1 C2 C7 -176.6(9) . . . . ?
N1 C7 C2 C3 -168.5(9) . . . . ?
N1 C7 C2 C1 8.7(15) . . . . ?
O3 C4 C5 C6 172.0(8) . . . . ?
C3 C4 C5 C6 -2.7(14) . . . . ?
O3 C4 C5 C15 -13.6(16) . . . . ?
C3 C4 C5 C15 171.7(9) . . . . ?
C1 C6 C5 C4 3.0(14) . . . . ?
C1 C6 C5 C15 -171.6(9) . . . . ?
N3 C15 C5 C4 -4.9(17) . . . . ?
N3 C15 C5 C6 169.6(10) . . . . ?
O2 C23 N5 C24 4(2) . . . . ?
O2 C23 N5 C25 -177.2(13) . . . . ?
C1 C2 C3 C4 -0.1(14) . . . . ?
C7 C2 C3 C4 177.1(9) . . . . ?
O3 C4 C3 C2 -173.8(8) . . . . ?
C5 C4 C3 C2 1.3(14) . . . . ?
C14 N2 C10 C11 -5.3(17) . . . . ?
Cu1 N2 C10 C11 172.4(9) . . . . ?
C14 N2 C10 C9 177.3(10) . . . . ?
Cu1 N2 C10 C9 -5.0(15) . . . . ?
C19 C20 C21 C22 0.6(17) . . . . ?
N4 C22 C21 C20 -3.5(17) . . . . ?
C11 C12 C13 C14 -3.3(19) . . . . ?
C22 N4 C18 C19 -7.9(16) . . . . ?
Cu2 N4 C18 C19 -173.1(8) . . . . ?
C22 N4 C18 C17 173.6(10) . . . . ?
Cu2 N4 C18 C17 8.5(15) . . . . ?
C21 C20 C19 C18 -1.3(18) . . . . ?
N4 C18 C19 C20 5.0(17) . . . . ?
C17 C18 C19 C20 -176.5(11) . . . . ?
C10 N2 C14 C13 3.3(16) . . . . ?
Cu1 N2 C14 C13 -174.6(9) . . . . ?
C12 C13 C14 N2 1.0(18) . . . . ?
N1 C8 C9 C10 -73.6(12) . . . . ?
N2 C10 C9 C8 48.0(15) . . . . ?
C11 C10 C9 C8 -129.6(11) . . . . ?
N4 C18 C17 C16 46.5(15) . . . . ?
C19 C18 C17 C16 -132.0(11) . . . . ?
N3 C16 C17 C18 -74.5(13) . . . . ?
N2 C10 C11 C12 3.0(19) . . . . ?
C9 C10 C11 C12 -179.6(11) . . . . ?
C13 C12 C11 C10 1.5(19) . . . . ?
C15 N3 Cu2 O3 9.2(8) . . . . ?
C16 N3 Cu2 O3 -172.8(8) . . . . ?
C15 N3 Cu2 O4 -74.0(15) . . . . ?
C16 N3 Cu2 O4 104.0(13) . . . . ?
C15 N3 Cu2 N4 -174.2(8) . . . . ?
C16 N3 Cu2 N4 3.7(9) . . . . ?
C15 N3 Cu2 O1 92.4(8) . . . 1_455 ?
C16 N3 Cu2 O1 -89.6(9) . . . 1_455 ?
C26 O4 Cu2 O3 -13.8(9) . . . . ?
C26 O4 Cu2 N3 70.3(15) . . . . ?
C26 O4 Cu2 N4 171.3(9) . . . . ?
C26 O4 Cu2 O1 -96.4(9) . . . 1_455 ?
C22 N4 Cu2 O3 -45(3) . . . . ?
C18 N4 Cu2 O3 120(3) . . . . ?
C22 N4 Cu2 N3 164.3(8) . . . . ?
C18 N4 Cu2 N3 -30.4(8) . . . . ?
C22 N4 Cu2 O4 1.1(8) . . . . ?
C18 N4 Cu2 O4 166.3(8) . . . . ?
C22 N4 Cu2 O1 -92.6(8) . . . 1_455 ?
C18 N4 Cu2 O1 72.7(8) . . . 1_455 ?
C5 C4 O3 Cu2 31.5(13) . . . . ?
C3 C4 O3 Cu2 -153.7(7) . . . . ?
C5 C4 O3 Cu1 -88.9(10) . . . 1_455 ?
C3 C4 O3 Cu1 85.9(9) . . . 1_455 ?
N3 Cu2 O3 C4 -25.6(7) . . . . ?
O4 Cu2 O3 C4 137.5(7) . . . . ?
N4 Cu2 O3 C4 -176(2) . . . . ?
O1 Cu2 O3 C4 -128.3(7) 1_455 . . . ?
N3 Cu2 O3 Cu1 103.2(3) . . . 1_455 ?
O4 Cu2 O3 Cu1 -93.8(3) . . . 1_455 ?
N4 Cu2 O3 Cu1 -48(3) . . . 1_455 ?
O1 Cu2 O3 Cu1 0.4(3) 1_455 . . 1_455 ?
